data_2222203
loop_
_publ_author_name
'Naz, Sara'
'Zaidi, Javid'
'Mehmood, Tahir'
'Jones, Peter G.'

_publ_section_title
;
 (3<i>R</i>,4<i>R</i>)-2,5-Dioxo-1-<i>m</i>-tolyl-3,4-diyl diacetate
;
_journal_coeditor_code AT2801
_journal_issue 7
_journal_name_full 'Acta Crystallographica Section E'
_journal_page_first o1487
_journal_paper_doi 10.1107/S1600536809020637
_journal_volume 65
_journal_year 2009
_chemical_formula_iupac 'C15 H15 N O6'
_chemical_formula_moiety 'C15 H15 N O6'
_chemical_formula_sum 'C15 H15 N O6'
_chemical_formula_weight 305.28
_chemical_name_systematic
;
(3<i>R</i>,4<i>R</i>)-2,5-Dioxo-1-<i>m</i>-tolyl-3,4-diyl diacetate
;
_space_group_IT_number 4
_symmetry_cell_setting monoclinic
_symmetry_space_group_name_Hall 'P 2yb'
_symmetry_space_group_name_H-M 'P 1 21 1'
_atom_sites_solution_hydrogens geom
_atom_sites_solution_primary direct
_atom_sites_solution_secondary difmap
_audit_creation_method SHELXL-97
_cell_angle_alpha 90.00
_cell_angle_beta 103.664(5)
_cell_angle_gamma 90.00
_cell_formula_units_Z 2
_cell_length_a 8.2382(4)
_cell_length_b 5.5380(3)
_cell_length_c 16.6015(9)
_cell_measurement_reflns_used 13866
_cell_measurement_temperature 100(2)
_cell_measurement_theta_max 75.7726
_cell_measurement_theta_min 5.4774
_cell_volume 735.98(7)
_computing_cell_refinement
;
CrysAlisPro (Oxford Diffraction, 2008)
;
_computing_data_collection
;
CrysAlisPro (Oxford Diffraction, 2008)
;
_computing_data_reduction
;
CrysAlisPro (Oxford Diffraction, 2008)
;
_computing_molecular_graphics 'XP (Siemens, 1994)'
_computing_publication_material SHELXL-97
_computing_structure_refinement 'SHELXL-97 (Sheldrick, 2008)'
_computing_structure_solution 'SHELXS-97 (Sheldrick, 2008)'
_diffrn_ambient_temperature 100(2)
_diffrn_detector_area_resol_mean 10.3543
_diffrn_measured_fraction_theta_full 0.997
_diffrn_measured_fraction_theta_max 0.988
_diffrn_measurement_device_type 'Oxford Diffraction Nova A'
_diffrn_measurement_method \w-scan
_diffrn_radiation_monochromator mirror
_diffrn_radiation_source 'Nova (Cu) X-ray Source'
_diffrn_radiation_type CuK\a
_diffrn_radiation_wavelength 1.54184
_diffrn_reflns_av_R_equivalents 0.0298
_diffrn_reflns_av_sigmaI/netI 0.0144
_diffrn_reflns_limit_h_max 10
_diffrn_reflns_limit_h_min -10
_diffrn_reflns_limit_k_max 6
_diffrn_reflns_limit_k_min -6
_diffrn_reflns_limit_l_max 20
_diffrn_reflns_limit_l_min -20
_diffrn_reflns_number 15796
_diffrn_reflns_theta_full 72.50
_diffrn_reflns_theta_max 75.92
_diffrn_reflns_theta_min 5.48
_exptl_absorpt_coefficient_mu 0.912
_exptl_absorpt_correction_T_max 1.00000
_exptl_absorpt_correction_T_min 0.89158
_exptl_absorpt_correction_type multi-scan
_exptl_absorpt_process_details
;
(CrysAlisPro; Oxford Diffraction, 2008)
;
_exptl_crystal_colour colourless
_exptl_crystal_density_diffrn 1.378
_exptl_crystal_density_method 'not measured'
_exptl_crystal_description tablet
_exptl_crystal_F_000 320
_exptl_crystal_size_max 0.20
_exptl_crystal_size_mid 0.15
_exptl_crystal_size_min 0.08
_refine_diff_density_max 0.145
_refine_diff_density_min -0.178
_refine_ls_abs_structure_details 'Flack (1983),  1097 Freidel pairs'
_refine_ls_abs_structure_Flack 0.04(12)
_refine_ls_extinction_method none
_refine_ls_goodness_of_fit_ref 1.044
_refine_ls_hydrogen_treatment constr
_refine_ls_matrix_type full
_refine_ls_number_parameters 202
_refine_ls_number_reflns 2790
_refine_ls_number_restraints 1
_refine_ls_restrained_S_all 1.044
_refine_ls_R_factor_all 0.0263
_refine_ls_R_factor_gt 0.0259
_refine_ls_shift/su_max 0.001
_refine_ls_shift/su_mean 0.000
_refine_ls_structure_factor_coef Fsqd
_refine_ls_weighting_details 'calc w=1/[\s^2^(Fo^2^)+(0.0410P)^2^+0.1139P] where P=(Fo^2^+2Fc^2^)/3'
_refine_ls_weighting_scheme calc
_refine_ls_wR_factor_gt 0.0669
_refine_ls_wR_factor_ref 0.0672
_reflns_number_gt 2742
_reflns_number_total 2790
_reflns_threshold_expression >2sigma(I)
_cod_data_source_file at2801.cif
_cod_data_source_block I
_cod_original_sg_symbol_H-M 'P 21'
_cod_database_code 2222203
_cod_database_fobs_code 2222203

loop_
_symmetry_equiv_pos_as_xyz
'x, y, z'
'-x, y+1/2, -z'

loop_
_atom_site_type_symbol
_atom_site_label
_atom_site_fract_x
_atom_site_fract_y
_atom_site_fract_z
_atom_site_U_iso_or_equiv
_atom_site_adp_type
_atom_site_calc_flag
_atom_site_refinement_flags
_atom_site_occupancy
_atom_site_disorder_assembly
_atom_site_disorder_group
N N1 0.83245(11) 0.4087(2) 0.77707(5) 0.0201(2) Uani d . 1 . .
O O1 0.95264(12) 0.3617(2) 0.66503(5) 0.0332(2) Uani d . 1 . .
O O2 0.65363(10) 0.53516(17) 0.85796(5) 0.02392(19) Uani d . 1 . .
O O3 0.45314(10) 0.70803(16) 0.70307(5) 0.02366(19) Uani d . 1 . .
O O4 0.46297(13) 1.11400(18) 0.71612(6) 0.0353(2) Uani d . 1 . .
O O5 0.73911(11) 0.75624(17) 0.59745(5) 0.02408(19) Uani d . 1 . .
O O6 0.63863(14) 0.5220(2) 0.48590(6) 0.0378(2) Uani d . 1 . .
C C1 0.93789(14) 0.2475(2) 0.83483(7) 0.0201(2) Uani d . 1 . .
C C2 0.86415(14) 0.0719(2) 0.87400(7) 0.0211(2) Uani d . 1 . .
H H2 0.7461 0.0634 0.8653 0.025 Uiso calc R 1 . .
C C3 0.96605(14) -0.0911(3) 0.92619(7) 0.0225(2) Uani d . 1 . .
H H3 0.9175 -0.2128 0.9534 0.027 Uiso calc R 1 . .
C C4 1.13842(14) -0.0773(3) 0.93890(7) 0.0228(2) Uani d . 1 . .
H H4 1.2066 -0.1920 0.9739 0.027 Uiso calc R 1 . .
C C5 1.21311(14) 0.1025(2) 0.90112(7) 0.0222(2) Uani d . 1 . .
C C6 1.11073(15) 0.2667(2) 0.84868(7) 0.0221(2) Uani d . 1 . .
H H6 1.1589 0.3912 0.8225 0.026 Uiso calc R 1 . .
C C7 0.84338(14) 0.4369(3) 0.69489(7) 0.0232(2) Uani d . 1 . .
C C8 0.69155(14) 0.5797(2) 0.64972(7) 0.0215(2) Uani d . 1 . .
H H8 0.6045 0.4694 0.6169 0.026 Uiso calc R 1 . .
C C9 0.62962(14) 0.6982(2) 0.71900(7) 0.0211(2) Uani d . 1 . .
H H9 0.6769 0.8647 0.7290 0.025 Uiso calc R 1 . .
C C10 0.69933(14) 0.5396(2) 0.79435(7) 0.0203(2) Uani d . 1 . .
C C11 0.38285(15) 0.9315(3) 0.70241(7) 0.0259(3) Uani d . 1 . .
C C12 0.19739(16) 0.9069(3) 0.68349(9) 0.0356(3) Uani d . 1 . .
H H12A 0.1653 0.8170 0.7282 0.053 Uiso calc R 1 . .
H H12B 0.1588 0.8199 0.6311 0.053 Uiso calc R 1 . .
H H12C 0.1463 1.0676 0.6788 0.053 Uiso calc R 1 . .
C C13 0.70695(15) 0.7034(3) 0.51479(7) 0.0252(3) Uani d . 1 . .
C C14 0.77036(16) 0.9016(3) 0.46948(8) 0.0314(3) Uani d . 1 . .
H H14A 0.8918 0.8869 0.4779 0.047 Uiso calc R 1 . .
H H14B 0.7432 1.0580 0.4906 0.047 Uiso calc R 1 . .
H H14C 0.7177 0.8899 0.4102 0.047 Uiso calc R 1 . .
C C15 1.40119(15) 0.1163(3) 0.91705(8) 0.0317(3) Uani d . 1 . .
H H15A 1.4327 0.2568 0.8882 0.048 Uiso calc R 1 . .
H H15B 1.4438 -0.0310 0.8966 0.048 Uiso calc R 1 . .
H H15C 1.4492 0.1322 0.9767 0.048 Uiso calc R 1 . .

loop_
_atom_site_aniso_label
_atom_site_aniso_U_11
_atom_site_aniso_U_22
_atom_site_aniso_U_33
_atom_site_aniso_U_12
_atom_site_aniso_U_13
_atom_site_aniso_U_23
N1 0.0208(4) 0.0202(5) 0.0192(4) 0.0022(4) 0.0047(3) 0.0014(4)
O1 0.0348(5) 0.0416(6) 0.0264(4) 0.0167(4) 0.0137(4) 0.0088(4)
O2 0.0247(4) 0.0258(5) 0.0224(4) -0.0010(3) 0.0078(3) -0.0023(4)
O3 0.0208(4) 0.0199(5) 0.0293(4) 0.0049(3) 0.0040(3) -0.0012(4)
O4 0.0435(5) 0.0218(5) 0.0354(5) 0.0086(4) -0.0010(4) -0.0048(4)
O5 0.0279(4) 0.0234(5) 0.0201(4) -0.0003(4) 0.0041(3) 0.0043(3)
O6 0.0587(6) 0.0312(5) 0.0242(4) -0.0094(5) 0.0113(4) -0.0017(4)
C1 0.0242(5) 0.0179(6) 0.0175(5) 0.0023(5) 0.0033(4) -0.0004(5)
C2 0.0218(5) 0.0217(7) 0.0197(5) -0.0014(5) 0.0045(4) -0.0015(5)
C3 0.0277(5) 0.0204(6) 0.0195(5) -0.0025(5) 0.0058(4) 0.0008(5)
C4 0.0270(5) 0.0227(6) 0.0180(5) 0.0039(5) 0.0038(4) 0.0016(5)
C5 0.0221(5) 0.0254(6) 0.0190(5) 0.0000(5) 0.0044(4) -0.0019(5)
C6 0.0235(5) 0.0225(6) 0.0208(5) -0.0005(5) 0.0066(4) 0.0025(5)
C7 0.0253(5) 0.0228(6) 0.0219(5) 0.0020(5) 0.0063(4) 0.0028(5)
C8 0.0243(5) 0.0192(6) 0.0211(5) 0.0019(5) 0.0058(4) 0.0019(5)
C9 0.0209(5) 0.0191(6) 0.0225(5) 0.0014(5) 0.0040(4) -0.0003(5)
C10 0.0198(5) 0.0178(6) 0.0225(5) -0.0013(4) 0.0034(4) -0.0017(5)
C11 0.0337(6) 0.0238(7) 0.0186(5) 0.0096(6) 0.0030(4) -0.0025(5)
C12 0.0298(6) 0.0397(9) 0.0357(6) 0.0147(7) 0.0046(5) -0.0028(7)
C13 0.0285(6) 0.0256(7) 0.0219(5) 0.0036(5) 0.0065(4) 0.0043(5)
C14 0.0374(6) 0.0307(8) 0.0271(6) 0.0003(6) 0.0096(5) 0.0077(6)
C15 0.0233(6) 0.0380(9) 0.0333(7) 0.0007(5) 0.0056(5) 0.0062(6)

loop_
_atom_type_symbol
_atom_type_description
_atom_type_scat_dispersion_real
_atom_type_scat_dispersion_imag
_atom_type_scat_source
C C 0.0181 0.0091 'International Tables Vol C Tables 4.2.6.8 and 6.1.1.4'
H H 0.0000 0.0000 'International Tables Vol C Tables 4.2.6.8 and 6.1.1.4'
N N 0.0311 0.0180 'International Tables Vol C Tables 4.2.6.8 and 6.1.1.4'
O O 0.0492 0.0322 'International Tables Vol C Tables 4.2.6.8 and 6.1.1.4'

loop_
_geom_angle_atom_site_label_1
_geom_angle_atom_site_label_2
_geom_angle_atom_site_label_3
_geom_angle_site_symmetry_1
_geom_angle_site_symmetry_3
_geom_angle
_geom_angle_publ_flag
C7 N1 C10 . . 112.13(10) ?
C7 N1 C1 . . 123.44(10) ?
C10 N1 C1 . . 124.24(9) ?
C11 O3 C9 . . 116.83(10) ?
C13 O5 C8 . . 116.70(10) ?
C2 C1 C6 . . 121.35(11) ?
C2 C1 N1 . . 118.97(10) ?
C6 C1 N1 . . 119.66(11) ?
C1 C2 C3 . . 118.78(11) ?
C4 C3 C2 . . 120.35(12) ?
C3 C4 C5 . . 121.02(11) ?
C4 C5 C6 . . 118.67(10) ?
C4 C5 C15 . . 120.03(11) ?
C6 C5 C15 . . 121.31(11) ?
C1 C6 C5 . . 119.80(11) ?
O1 C7 N1 . . 126.33(11) ?
O1 C7 C8 . . 125.94(10) ?
N1 C7 C8 . . 107.73(9) ?
O5 C8 C9 . . 110.88(10) ?
O5 C8 C7 . . 110.22(9) ?
C9 C8 C7 . . 103.69(9) ?
O3 C9 C8 . . 112.97(9) ?
O3 C9 C10 . . 110.28(9) ?
C8 C9 C10 . . 104.14(10) ?
O2 C10 N1 . . 126.34(11) ?
O2 C10 C9 . . 126.64(11) ?
N1 C10 C9 . . 106.95(9) ?
O4 C11 O3 . . 123.30(11) ?
O4 C11 C12 . . 127.42(13) ?
O3 C11 C12 . . 109.28(12) ?
O6 C13 O5 . . 122.99(12) ?
O6 C13 C14 . . 127.10(12) ?
O5 C13 C14 . . 109.91(11) ?
C1 C2 H2 . . 120.6 ?
C3 C2 H2 . . 120.6 ?
C4 C3 H3 . . 119.8 ?
C2 C3 H3 . . 119.8 ?
C3 C4 H4 . . 119.5 ?
C5 C4 H4 . . 119.5 ?
C1 C6 H6 . . 120.1 ?
C5 C6 H6 . . 120.1 ?
O5 C8 H8 . . 110.6 ?
C9 C8 H8 . . 110.6 ?
C7 C8 H8 . . 110.6 ?
O3 C9 H9 . . 109.8 ?
C8 C9 H9 . . 109.8 ?
C10 C9 H9 . . 109.8 ?
C11 C12 H12A . . 109.5 ?
C11 C12 H12B . . 109.5 ?
H12A C12 H12B . . 109.5 ?
C11 C12 H12C . . 109.5 ?
H12A C12 H12C . . 109.5 ?
H12B C12 H12C . . 109.5 ?
C13 C14 H14A . . 109.5 ?
C13 C14 H14B . . 109.5 ?
H14A C14 H14B . . 109.5 ?
C13 C14 H14C . . 109.5 ?
H14A C14 H14C . . 109.5 ?
H14B C14 H14C . . 109.5 ?
C5 C15 H15A . . 109.5 ?
C5 C15 H15B . . 109.5 ?
H15A C15 H15B . . 109.5 ?
C5 C15 H15C . . 109.5 ?
H15A C15 H15C . . 109.5 ?
H15B C15 H15C . . 109.5 ?

loop_
_geom_bond_atom_site_label_1
_geom_bond_atom_site_label_2
_geom_bond_site_symmetry_2
_geom_bond_distance
_geom_bond_publ_flag
N1 C7 . 1.3971(14) ?
N1 C10 . 1.3996(15) ?
N1 C1 . 1.4413(15) ?
O1 C7 . 1.2000(15) ?
O2 C10 . 1.2023(14) ?
O3 C11 . 1.3654(16) ?
O3 C9 . 1.4160(13) ?
O4 C11 . 1.1990(18) ?
O5 C13 . 1.3664(15) ?
O5 C8 . 1.4225(15) ?
O6 C13 . 1.1952(18) ?
C1 C2 . 1.3873(17) ?
C1 C6 . 1.3918(16) ?
C2 C3 . 1.3881(17) ?
C3 C4 . 1.3876(16) ?
C4 C5 . 1.3949(18) ?
C5 C6 . 1.3962(17) ?
C5 C15 . 1.5110(15) ?
C7 C8 . 1.5196(16) ?
C8 C9 . 1.5136(16) ?
C9 C10 . 1.5252(17) ?
C11 C12 . 1.4916(17) ?
C13 C14 . 1.4931(18) ?
C2 H2 . 0.9500 ?
C3 H3 . 0.9500 ?
C4 H4 . 0.9500 ?
C6 H6 . 0.9500 ?
C8 H8 . 1.0000 ?
C9 H9 . 1.0000 ?
C12 H12A . 0.9800 ?
C12 H12B . 0.9800 ?
C12 H12C . 0.9800 ?
C14 H14A . 0.9800 ?
C14 H14B . 0.9800 ?
C14 H14C . 0.9800 ?
C15 H15A . 0.9800 ?
C15 H15B . 0.9800 ?
C15 H15C . 0.9800 ?

loop_
_geom_hbond_atom_site_label_D
_geom_hbond_atom_site_label_H
_geom_hbond_atom_site_label_A
_geom_hbond_site_symmetry_A
_geom_hbond_distance_DH
_geom_hbond_distance_HA
_geom_hbond_distance_DA
_geom_hbond_angle_DHA
C12 H12C O1 1_465 0.98 2.25 3.1957(17) 161.0
C15 H15A O2 1_655 0.98 2.52 3.4104(17) 150.3

loop_
_geom_torsion_atom_site_label_1
_geom_torsion_atom_site_label_2
_geom_torsion_atom_site_label_3
_geom_torsion_atom_site_label_4
_geom_torsion_site_symmetry_1
_geom_torsion_site_symmetry_2
_geom_torsion_site_symmetry_3
_geom_torsion_site_symmetry_4
_geom_torsion
_geom_torsion_publ_flag
C7 N1 C1 C2 . . . . -123.73(13) ?
C10 N1 C1 C2 . . . . 50.86(16) ?
C7 N1 C1 C6 . . . . 54.68(16) ?
C10 N1 C1 C6 . . . . -130.73(12) ?
C6 C1 C2 C3 . . . . -1.77(18) ?
N1 C1 C2 C3 . . . . 176.61(10) ?
C1 C2 C3 C4 . . . . 0.19(18) ?
C2 C3 C4 C5 . . . . 1.31(18) ?
C3 C4 C5 C6 . . . . -1.23(17) ?
C3 C4 C5 C15 . . . . 178.99(12) ?
C2 C1 C6 C5 . . . . 1.85(18) ?
N1 C1 C6 C5 . . . . -176.52(11) ?
C4 C5 C6 C1 . . . . -0.33(17) ?
C15 C5 C6 C1 . . . . 179.45(12) ?
C10 N1 C7 O1 . . . . 173.58(14) ?
C1 N1 C7 O1 . . . . -11.3(2) ?
C10 N1 C7 C8 . . . . -6.52(15) ?
C1 N1 C7 C8 . . . . 168.64(11) ?
C13 O5 C8 C9 . . . . -144.04(10) ?
C13 O5 C8 C7 . . . . 101.73(12) ?
O1 C7 C8 O5 . . . . -42.72(18) ?
N1 C7 C8 O5 . . . . 137.39(10) ?
O1 C7 C8 C9 . . . . -161.45(14) ?
N1 C7 C8 C9 . . . . 18.66(14) ?
C11 O3 C9 C8 . . . . -121.50(11) ?
C11 O3 C9 C10 . . . . 122.43(11) ?
O5 C8 C9 O3 . . . . 99.30(11) ?
C7 C8 C9 O3 . . . . -142.43(10) ?
O5 C8 C9 C10 . . . . -141.03(9) ?
C7 C8 C9 C10 . . . . -22.76(12) ?
C7 N1 C10 O2 . . . . 174.41(12) ?
C1 N1 C10 O2 . . . . -0.7(2) ?
C7 N1 C10 C9 . . . . -8.51(14) ?
C1 N1 C10 C9 . . . . 176.36(11) ?
O3 C9 C10 O2 . . . . -41.62(17) ?
C8 C9 C10 O2 . . . . -163.10(12) ?
O3 C9 C10 N1 . . . . 141.31(10) ?
C8 C9 C10 N1 . . . . 19.83(12) ?
C9 O3 C11 O4 . . . . -1.53(16) ?
C9 O3 C11 C12 . . . . 179.15(9) ?
C8 O5 C13 O6 . . . . 1.85(18) ?
C8 O5 C13 C14 . . . . -177.72(10) ?

loop_
_cod_related_entry_id
_cod_related_entry_database
_cod_related_entry_code
1 ChemSpider 24742522
